data_1540592
loop_
_publ_author_name
'Mao, Wenbin'
'Zhu, Chen'

_publ_section_title
;
 Synergistic Acid-Promoted Synthesis of Highly Substituted Butenolides via
 the Annulation of Keto Acids and Tertiary Alcohols.
;
_journal_issue 22
_journal_name_full 'Organic letters'
_journal_page_first 5710
_journal_page_last 5713
_journal_paper_doi 10.1021/acs.orglett.5b03026
_journal_volume 17
_journal_year 2015
_chemical_formula_sum 'C12 H12 O2'
_chemical_formula_weight 188.22
_chemical_name_systematic
; 
 ? 
;
_space_group_IT_number 14
_symmetry_cell_setting monoclinic
_symmetry_space_group_name_Hall '-P 2ybc'
_symmetry_space_group_name_H-M 'P 1 21/c 1'
_atom_sites_solution_hydrogens geom
_atom_sites_solution_primary direct
_atom_sites_solution_secondary difmap
_audit_creation_method SHELXL-97
_cell_angle_alpha 90.00
_cell_angle_beta 102.207(19)
_cell_angle_gamma 90.00
_cell_formula_units_Z 8
_cell_length_a 11.418(6)
_cell_length_b 10.794(6)
_cell_length_c 17.585(10)
_cell_measurement_reflns_used 1868
_cell_measurement_temperature 296(2)
_cell_measurement_theta_max 20.16
_cell_measurement_theta_min 2.37
_cell_volume 2118(2)
_computing_cell_refinement 'Bruker SAINT'
_computing_data_collection 'Bruker APEX2'
_computing_data_reduction 'Bruker SAINT'
_computing_molecular_graphics 'Bruker SHELXTL'
_computing_publication_material 'Bruker SHELXTL'
_computing_structure_refinement 'SHELXL-97 (Sheldrick, 1997)'
_computing_structure_solution 'SHELXS-97 (Sheldrick, 1990)'
_diffrn_ambient_temperature 296(2)
_diffrn_measured_fraction_theta_full 0.982
_diffrn_measured_fraction_theta_max 0.982
_diffrn_measurement_device_type 'Bruker APEX-II CCD'
_diffrn_measurement_method '\f and \w scans'
_diffrn_radiation_monochromator graphite
_diffrn_radiation_source 'fine-focus sealed tube'
_diffrn_radiation_type MoK\a
_diffrn_radiation_wavelength 0.71073
_diffrn_reflns_av_R_equivalents 0.0634
_diffrn_reflns_av_sigmaI/netI 0.0548
_diffrn_reflns_limit_h_max 14
_diffrn_reflns_limit_h_min -14
_diffrn_reflns_limit_k_max 13
_diffrn_reflns_limit_k_min -13
_diffrn_reflns_limit_l_max 20
_diffrn_reflns_limit_l_min -19
_diffrn_reflns_number 25899
_diffrn_reflns_theta_full 26.50
_diffrn_reflns_theta_max 26.50
_diffrn_reflns_theta_min 1.82
_diffrn_standards_number 0
_exptl_absorpt_coefficient_mu 0.079
_exptl_absorpt_correction_T_max 0.7457
_exptl_absorpt_correction_T_min 0.6520
_exptl_absorpt_correction_type multi-scan
_exptl_crystal_colour colorless
_exptl_crystal_density_diffrn 1.180
_exptl_crystal_density_method 'not measured'
_exptl_crystal_description block
_exptl_crystal_F_000 800
_exptl_crystal_size_max 0.25
_exptl_crystal_size_mid 0.2
_exptl_crystal_size_min 0.16
_refine_diff_density_max 0.220
_refine_diff_density_min -0.215
_refine_diff_density_rms 0.082
_refine_ls_extinction_coef 0.0046(12)
_refine_ls_extinction_expression Fc^*^=kFc[1+0.001xFc^2^\l^3^/sin(2\q)]^-1/4^
_refine_ls_extinction_method SHELXL
_refine_ls_goodness_of_fit_ref 0.971
_refine_ls_hydrogen_treatment mixed
_refine_ls_matrix_type full
_refine_ls_number_parameters 258
_refine_ls_number_reflns 4307
_refine_ls_number_restraints 0
_refine_ls_restrained_S_all 0.971
_refine_ls_R_factor_all 0.1199
_refine_ls_R_factor_gt 0.0502
_refine_ls_shift/su_max 0.005
_refine_ls_shift/su_mean 0.000
_refine_ls_structure_factor_coef Fsqd
_refine_ls_weighting_details 'calc w=1/[\s^2^(Fo^2^)+(0.0792P)^2^+0.0000P] where P=(Fo^2^+2Fc^2^)/3'
_refine_ls_weighting_scheme calc
_refine_ls_wR_factor_gt 0.1259
_refine_ls_wR_factor_ref 0.1584
_reflns_number_gt 2068
_reflns_number_total 4307
_reflns_threshold_expression >2sigma(I)
_cod_data_source_file ol5b03026_si_002.cif
_cod_data_source_block 20150416zhu_0m
_cod_depositor_comments
;
The following automatic conversions were performed:

'_symmetry_cell_setting' value 'Monoclinic' changed to 'monoclinic'
according to
/usr/data/users/saulius/crontab/automatic-downloads/current/ACS/lib/dictionaries/cif_core.dic
dictionary named 'cif_core.dic' version 2.4.2 from 2011-04-26.

Automatic conversion script
Id: cif_fix_values 4268 2015-11-12 08:31:59Z antanas 
;
_cod_original_sg_symbol_H-M P2(1)/c
_cod_database_code 1540592

loop_
_symmetry_equiv_pos_as_xyz
'x, y, z'
'-x, y+1/2, -z+1/2'
'-x, -y, -z'
'x, -y-1/2, z-1/2'

loop_
_atom_site_label
_atom_site_type_symbol
_atom_site_fract_x
_atom_site_fract_y
_atom_site_fract_z
_atom_site_U_iso_or_equiv
_atom_site_adp_type
_atom_site_occupancy
_atom_site_symmetry_multiplicity
_atom_site_calc_flag
_atom_site_refinement_flags
C4 C 0.8077(2) 0.7037(2) 0.85608(16) 0.0937(8) Uani 1 1 d .
H4 H 0.8727 0.6877 0.8334 0.112 Uiso 1 1 calc R
C3 C 0.7607(2) 0.6106(2) 0.89317(17) 0.0931(8) Uani 1 1 d .
H3 H 0.7921 0.5310 0.8946 0.112 Uiso 1 1 calc R
C2 C 0.6674(2) 0.6356(2) 0.92807(15) 0.0889(7) Uani 1 1 d .
H2 H 0.6369 0.5733 0.9548 0.107 Uiso 1 1 calc R
O1 O 0.46813(11) 1.12586(13) 0.87374(9) 0.0749(4) Uani 1 1 d .
O2 O 0.40682(14) 0.93473(15) 0.89370(12) 0.1071(7) Uani 1 1 d .
C15 C 0.7500(3) 0.3771(2) 0.12389(16) 0.0993(9) Uani 1 1 d .
H15 H 0.7198 0.2973 0.1252 0.119 Uiso 1 1 calc R
C16 C 0.6932(3) 0.4753(2) 0.14942(15) 0.0973(8) Uani 1 1 d .
H16 H 0.6230 0.4627 0.1673 0.117 Uiso 1 1 calc R
C17 C 0.7400(2) 0.5929(2) 0.14872(13) 0.0770(7) Uani 1 1 d .
H17 H 0.7006 0.6589 0.1664 0.092 Uiso 1 1 calc R
C14 C 0.8524(3) 0.3976(2) 0.09629(17) 0.1009(9) Uani 1 1 d .
H14 H 0.8903 0.3314 0.0777 0.121 Uiso 1 1 calc R
C13 C 0.8997(2) 0.5155(2) 0.09590(14) 0.0818(7) Uani 1 1 d .
H13 H 0.9696 0.5275 0.0776 0.098 Uiso 1 1 calc R
O3 O 1.02795(11) 0.89979(13) 0.12517(9) 0.0750(5) Uani 1 1 d .
O4 O 1.10071(14) 0.70885(15) 0.12196(13) 0.1117(7) Uani 1 1 d .
C10 C 0.6165(2) 1.27390(19) 0.93159(14) 0.0834(7) Uani 1 1 d .
H10A H 0.5571 1.3376 0.9291 0.125 Uiso 1 1 calc R
H10B H 0.6921 1.3108 0.9291 0.125 Uiso 1 1 calc R
H10C H 0.6241 1.2292 0.9796 0.125 Uiso 1 1 calc R
C9 C 0.57878(17) 1.18591(18) 0.86396(12) 0.0621(6) Uani 1 1 d .
C8 C 0.66189(16) 1.07949(17) 0.86728(11) 0.0587(5) Uani 1 1 d .
H8 H 0.7408 1.0869 0.8618 0.070 Uiso 1 1 calc R
C7 C 0.61139(16) 0.97303(16) 0.87896(11) 0.0553(5) Uani 1 1 d .
C6 C 0.66237(16) 0.84734(17) 0.88555(11) 0.0562(5) Uani 1 1 d .
C5 C 0.75928(19) 0.8210(2) 0.85202(13) 0.0737(6) Uani 1 1 d .
H5 H 0.7919 0.8834 0.8265 0.088 Uiso 1 1 calc R
C1 C 0.6177(2) 0.7529(2) 0.92397(13) 0.0754(6) Uani 1 1 d .
H1 H 0.5534 0.7683 0.9474 0.090 Uiso 1 1 calc R
C12 C 0.48690(19) 1.0018(2) 0.88382(13) 0.0713(6) Uani 1 1 d .
C11 C 0.5550(2) 1.2528(2) 0.78657(14) 0.0952(8) Uani 1 1 d .
H11A H 0.5261 1.1949 0.7455 0.143 Uiso 1 1 calc R
H11B H 0.6279 1.2899 0.7786 0.143 Uiso 1 1 calc R
H11C H 0.4959 1.3162 0.7865 0.143 Uiso 1 1 calc R
C18 C 0.84416(17) 0.61562(18) 0.12237(11) 0.0613(5) Uani 1 1 d .
C19 C 0.88978(16) 0.74257(17) 0.12299(11) 0.0574(5) Uani 1 1 d .
C20 C 0.83229(17) 0.84871(17) 0.12451(12) 0.0620(5) Uani 1 1 d .
H20 H 0.7511 0.8544 0.1246 0.074 Uiso 1 1 calc R
C21 C 0.91200(17) 0.95772(17) 0.12600(12) 0.0616(6) Uani 1 1 d .
C22 C 0.9243(2) 1.0340(2) 0.19965(14) 0.0913(8) Uani 1 1 d .
H22A H 0.9527 0.9821 0.2441 0.137 Uiso 1 1 calc R
H22B H 0.8477 1.0680 0.2026 0.137 Uiso 1 1 calc R
H22C H 0.9803 1.1001 0.1989 0.137 Uiso 1 1 calc R
C24 C 1.01568(19) 0.7750(2) 0.12302(13) 0.0728(6) Uani 1 1 d .
C23 C 0.8778(2) 1.03702(19) 0.05352(13) 0.0800(7) Uani 1 1 d .
H23A H 0.9373 1.1002 0.0543 0.120 Uiso 1 1 calc R
H23B H 0.8014 1.0750 0.0521 0.120 Uiso 1 1 calc R
H23C H 0.8732 0.9861 0.0082 0.120 Uiso 1 1 calc R

loop_
_atom_site_aniso_label
_atom_site_aniso_U_11
_atom_site_aniso_U_22
_atom_site_aniso_U_33
_atom_site_aniso_U_23
_atom_site_aniso_U_13
_atom_site_aniso_U_12
C4 0.0874(18) 0.0804(17) 0.122(2) 0.0039(15) 0.0420(16) 0.0268(14)
C3 0.094(2) 0.0688(16) 0.115(2) 0.0026(14) 0.0178(17) 0.0166(14)
C2 0.0979(19) 0.0627(15) 0.106(2) 0.0147(13) 0.0216(16) -0.0017(13)
O1 0.0464(8) 0.0702(9) 0.1100(12) -0.0030(8) 0.0212(8) 0.0064(7)
O2 0.0565(10) 0.0841(11) 0.191(2) -0.0019(11) 0.0480(11) -0.0076(8)
C15 0.119(2) 0.0671(16) 0.106(2) -0.0002(14) 0.0086(18) -0.0170(16)
C16 0.111(2) 0.0811(17) 0.106(2) -0.0040(15) 0.0379(16) -0.0314(16)
C17 0.0806(16) 0.0683(14) 0.0878(17) -0.0074(11) 0.0306(13) -0.0113(11)
C14 0.110(2) 0.0642(16) 0.121(2) -0.0191(14) 0.0066(19) 0.0083(15)
C13 0.0726(15) 0.0737(15) 0.0966(18) -0.0097(13) 0.0126(13) 0.0101(12)
O3 0.0449(8) 0.0725(10) 0.1080(12) 0.0171(8) 0.0166(8) -0.0001(7)
O4 0.0570(10) 0.0900(12) 0.197(2) 0.0250(11) 0.0461(11) 0.0186(8)
C10 0.0847(16) 0.0697(14) 0.0977(19) -0.0107(13) 0.0233(14) -0.0035(12)
C9 0.0495(12) 0.0632(12) 0.0757(15) 0.0041(11) 0.0182(10) 0.0029(9)
C8 0.0431(10) 0.0652(12) 0.0688(14) 0.0033(10) 0.0144(10) 0.0041(9)
C7 0.0431(11) 0.0602(12) 0.0628(13) -0.0021(9) 0.0114(9) -0.0009(9)
C6 0.0476(11) 0.0588(12) 0.0600(13) -0.0016(10) 0.0062(9) 0.0004(9)
C5 0.0657(14) 0.0727(14) 0.0868(17) 0.0060(12) 0.0253(12) 0.0129(11)
C1 0.0752(15) 0.0697(14) 0.0858(17) 0.0021(12) 0.0272(13) 0.0002(12)
C12 0.0481(12) 0.0686(14) 0.0997(17) -0.0082(12) 0.0214(11) -0.0034(11)
C11 0.103(2) 0.0960(17) 0.0896(19) 0.0225(14) 0.0283(15) 0.0376(15)
C18 0.0565(12) 0.0620(12) 0.0636(14) 0.0010(10) 0.0087(10) 0.0010(10)
C19 0.0468(11) 0.0621(12) 0.0639(13) 0.0030(10) 0.0134(9) 0.0025(9)
C20 0.0412(11) 0.0677(13) 0.0779(15) -0.0036(10) 0.0146(10) 0.0001(9)
C21 0.0487(12) 0.0640(12) 0.0726(15) 0.0043(11) 0.0142(10) -0.0003(9)
C22 0.1077(19) 0.0839(16) 0.0820(18) -0.0102(13) 0.0197(14) -0.0224(14)
C24 0.0503(13) 0.0731(15) 0.0973(18) 0.0159(12) 0.0209(12) 0.0067(11)
C23 0.0791(15) 0.0753(15) 0.0853(17) 0.0116(12) 0.0166(13) 0.0121(11)

loop_
_atom_type_symbol
_atom_type_description
_atom_type_scat_dispersion_real
_atom_type_scat_dispersion_imag
_atom_type_scat_source
C C 0.0033 0.0016 'International Tables Vol C Tables 4.2.6.8 and 6.1.1.4'
H H 0.0000 0.0000 'International Tables Vol C Tables 4.2.6.8 and 6.1.1.4'
O O 0.0106 0.0060 'International Tables Vol C Tables 4.2.6.8 and 6.1.1.4'

loop_
_geom_angle_atom_site_label_1
_geom_angle_atom_site_label_2
_geom_angle_atom_site_label_3
_geom_angle
C3 C4 C5 120.5(2)
C3 C4 H4 119.8
C5 C4 H4 119.8
C2 C3 C4 119.4(2)
C2 C3 H3 120.3
C4 C3 H3 120.3
C3 C2 C1 120.6(2)
C3 C2 H2 119.7
C1 C2 H2 119.7
C12 O1 C9 109.58(15)
C16 C15 C14 119.3(2)
C16 C15 H15 120.3
C14 C15 H15 120.3
C15 C16 C17 120.0(3)
C15 C16 H16 120.0
C17 C16 H16 120.0
C16 C17 C18 121.8(2)
C16 C17 H17 119.1
C18 C17 H17 119.1
C13 C14 C15 120.8(2)
C13 C14 H14 119.6
C15 C14 H14 119.6
C14 C13 C18 120.7(2)
C14 C13 H13 119.7
C18 C13 H13 119.7
C24 O3 C21 109.63(15)
C9 C10 H10A 109.5
C9 C10 H10B 109.5
H10A C10 H10B 109.5
C9 C10 H10C 109.5
H10A C10 H10C 109.5
H10B C10 H10C 109.5
O1 C9 C8 102.33(15)
O1 C9 C10 107.18(17)
C8 C9 C10 112.47(17)
O1 C9 C11 108.79(17)
C8 C9 C11 113.37(18)
C10 C9 C11 112.00(18)
C7 C8 C9 112.53(18)
C7 C8 H8 123.7
C9 C8 H8 123.7
C8 C7 C6 129.49(18)
C8 C7 C12 106.47(17)
C6 C7 C12 124.04(17)
C1 C6 C5 117.85(19)
C1 C6 C7 122.64(19)
C5 C6 C7 119.52(18)
C4 C5 C6 120.9(2)
C4 C5 H5 119.6
C6 C5 H5 119.6
C6 C1 C2 120.8(2)
C6 C1 H1 119.6
C2 C1 H1 119.6
O2 C12 O1 120.35(19)
O2 C12 C7 130.6(2)
O1 C12 C7 109.07(17)
C9 C11 H11A 109.5
C9 C11 H11B 109.5
H11A C11 H11B 109.5
C9 C11 H11C 109.5
H11A C11 H11C 109.5
H11B C11 H11C 109.5
C13 C18 C17 117.5(2)
C13 C18 C19 123.1(2)
C17 C18 C19 119.44(18)
C20 C19 C18 129.25(18)
C20 C19 C24 106.33(17)
C18 C19 C24 124.41(17)
C19 C20 C21 112.43(18)
C19 C20 H20 123.8
C21 C20 H20 123.8
O3 C21 C20 102.31(15)
O3 C21 C23 107.72(16)
C20 C21 C23 112.63(17)
O3 C21 C22 108.61(18)
C20 C21 C22 113.04(18)
C23 C21 C22 111.88(18)
C21 C22 H22A 109.5
C21 C22 H22B 109.5
H22A C22 H22B 109.5
C21 C22 H22C 109.5
H22A C22 H22C 109.5
H22B C22 H22C 109.5
O4 C24 O3 120.6(2)
O4 C24 C19 130.1(2)
O3 C24 C19 109.28(17)
C21 C23 H23A 109.5
C21 C23 H23B 109.5
H23A C23 H23B 109.5
C21 C23 H23C 109.5
H23A C23 H23C 109.5
H23B C23 H23C 109.5

loop_
_geom_bond_atom_site_label_1
_geom_bond_atom_site_label_2
_geom_bond_distance
C4 C3 1.368(3)
C4 C5 1.377(3)
C4 H4 0.9300
C3 C2 1.364(3)
C3 H3 0.9300
C2 C1 1.382(3)
C2 H2 0.9300
O1 C12 1.362(2)
O1 C9 1.462(2)
O2 C12 1.207(2)
C15 C16 1.366(3)
C15 C14 1.375(4)
C15 H15 0.9300
C16 C17 1.379(3)
C16 H16 0.9300
C17 C18 1.387(3)
C17 H17 0.9300
C14 C13 1.383(3)
C14 H14 0.9300
C13 C18 1.383(3)
C13 H13 0.9300
O3 C24 1.354(2)
O3 C21 1.467(2)
O4 C24 1.208(2)
C10 C9 1.512(3)
C10 H10A 0.9600
C10 H10B 0.9600
C10 H10C 0.9600
C9 C8 1.483(2)
C9 C11 1.514(3)
C8 C7 1.321(2)
C8 H8 0.9300
C7 C6 1.471(2)
C7 C12 1.475(3)
C6 C1 1.379(3)
C6 C5 1.389(3)
C5 H5 0.9300
C1 H1 0.9300
C11 H11A 0.9600
C11 H11B 0.9600
C11 H11C 0.9600
C18 C19 1.465(3)
C19 C20 1.323(2)
C19 C24 1.479(3)
C20 C21 1.484(3)
C20 H20 0.9300
C21 C23 1.516(3)
C21 C22 1.516(3)
C22 H22A 0.9600
C22 H22B 0.9600
C22 H22C 0.9600
C23 H23A 0.9600
C23 H23B 0.9600
C23 H23C 0.9600

loop_
_geom_torsion_atom_site_label_1
_geom_torsion_atom_site_label_2
_geom_torsion_atom_site_label_3
_geom_torsion_atom_site_label_4
_geom_torsion
C5 C4 C3 C2 -1.8(4)
C4 C3 C2 C1 2.1(4)
C14 C15 C16 C17 -1.3(4)
C15 C16 C17 C18 0.2(4)
C16 C15 C14 C13 1.6(4)
C15 C14 C13 C18 -0.8(4)
C12 O1 C9 C8 1.7(2)
C12 O1 C9 C10 -116.79(18)
C12 O1 C9 C11 121.93(19)
O1 C9 C8 C7 -1.3(2)
C10 C9 C8 C7 113.4(2)
C11 C9 C8 C7 -118.3(2)
C9 C8 C7 C6 179.77(19)
C9 C8 C7 C12 0.4(2)
C8 C7 C6 C1 156.3(2)
C12 C7 C6 C1 -24.5(3)
C8 C7 C6 C5 -23.8(3)
C12 C7 C6 C5 155.5(2)
C3 C4 C5 C6 0.2(4)
C1 C6 C5 C4 1.0(3)
C7 C6 C5 C4 -178.9(2)
C5 C6 C1 C2 -0.7(3)
C7 C6 C1 C2 179.3(2)
C3 C2 C1 C6 -0.9(4)
C9 O1 C12 O2 179.3(2)
C9 O1 C12 C7 -1.6(2)
C8 C7 C12 O2 179.7(2)
C6 C7 C12 O2 0.3(4)
C8 C7 C12 O1 0.7(2)
C6 C7 C12 O1 -178.67(17)
C14 C13 C18 C17 -0.2(3)
C14 C13 C18 C19 -179.7(2)
C16 C17 C18 C13 0.5(3)
C16 C17 C18 C19 -180.0(2)
C13 C18 C19 C20 158.3(2)
C17 C18 C19 C20 -21.2(3)
C13 C18 C19 C24 -22.6(3)
C17 C18 C19 C24 158.0(2)
C18 C19 C20 C21 179.02(19)
C24 C19 C20 C21 -0.3(2)
C24 O3 C21 C20 0.3(2)
C24 O3 C21 C23 -118.58(18)
C24 O3 C21 C22 120.06(18)
C19 C20 C21 O3 0.0(2)
C19 C20 C21 C23 115.4(2)
C19 C20 C21 C22 -116.6(2)
C21 O3 C24 O4 180.0(2)
C21 O3 C24 C19 -0.5(2)
C20 C19 C24 O4 180.0(3)
C18 C19 C24 O4 0.6(4)
C20 C19 C24 O3 0.5(2)
C18 C19 C24 O3 -178.85(18)
